data_2101499
loop_
_publ_author_name
'Yamanaka, T.'
'Morimoto, S.'

_publ_section_title
;
 Isotope effect on anharmonic thermal atomic vibration and \k
 refinement of ^12^C and ^3^C diamond
;
_journal_issue 2
_journal_name_full 'Acta Crystallographica Section B'
_journal_page_first 232
_journal_page_last 238
_journal_paper_doi 10.1107/S0108768195010810
_journal_volume 52
_journal_year 1996
_chemical_formula_moiety C1
_chemical_formula_sum C
_symmetry_cell_setting cubic
_symmetry_space_group_name_Hall '-F 4vw 2vw 3'
_symmetry_space_group_name_H-M 'F d -3 m'
_cell_angle_alpha 90.0
_cell_angle_beta 90.0
_cell_angle_gamma 90.0
_cell_formula_units_Z 8
_cell_length_a 3.56658(7)
_cell_length_b 3.56658(7)
_cell_length_c 3.56658(7)
_cell_volume 45.3687(15)
_diffrn_radiation_type synchroton
_diffrn_radiation_wavelength 0.69715(3)
_cod_data_source_file oh0046.cif
_cod_data_source_block oh0046a
_cod_original_cell_volume 45.381
_cod_original_sg_symbol_H-M 'F d -3 m {origin @ centre (-3m)}'
_cod_original_formula_sum C1
_cod_database_code 2101499

loop_
_atom_site_label
_atom_site_fract_x
_atom_site_fract_y
_atom_site_fract_z
_atom_site_U_iso_or_equiv
C 0.375 0.375 0.375 0.01

loop_
_cod_related_entry_id
_cod_related_entry_database
_cod_related_entry_code
1 MPOD 1000017
2 MPOD 1000101
3 MPOD 1000234
4 MPOD 1000280
5 MPOD 1000299
6 MPOD 1000300
7 MPOD 1000311
